data_1571397
loop_
_publ_author_name
'Liu, Yibo'
'Fan, Changzeng'
'Wen, Bin'
'Xu, Zhefeng'
'Fu, Ruidong'
'Zhang, Lifeng'

_publ_section_title
;
 Orientation Relationship of Intergrowth Al2Fe and Al5Fe2 Intermetallics
 Determined by Single-Crystal X-ray Diffraction
;
_journal_issue 3
_journal_name_full Metals
_journal_page_first 337
_journal_paper_doi 10.3390/met14030337
_journal_volume 14
_journal_year 2024
_chemical_formula_sum 'Al3.12 Fe1.63'
_chemical_formula_weight 175.19
_space_group_crystal_system triclinic
_space_group_IT_number 2
_space_group_name_Hall '-P 1'
_space_group_name_H-M_alt 'P -1'
_audit_creation_method SHELXL-2016/6
_audit_update_record
;
2023-11-23 # Formatted by publCIF

;
_cell_angle_alpha 87.837(4)
_cell_angle_beta 74.463(4)
_cell_angle_gamma 83.060(4)
_cell_formula_units_Z 4
_cell_length_a 4.8569(5)
_cell_length_b 6.4389(7)
_cell_length_c 8.7323(10)
_cell_measurement_reflns_used 2588
_cell_measurement_temperature 300(2)
_cell_measurement_theta_max 27.45
_cell_measurement_theta_min 2.42
_cell_volume 261.17(5)
_computing_structure_refinement 'SHELXL-2016/6 (Sheldrick, 2016)'
_computing_structure_solution 'SHELXT 2014/5 (Sheldrick, 2014)'
_diffrn_ambient_temperature 300(2)
_diffrn_measured_fraction_theta_full 1.000
_diffrn_measured_fraction_theta_max 0.998
_diffrn_measurement_device_type 'Bruker D8 Venture Photon 100 CMOS'
_diffrn_radiation_type MoK\a
_diffrn_radiation_wavelength 0.71073
_diffrn_reflns_av_R_equivalents 0.0957
_diffrn_reflns_av_unetI/netI 0.0692
_diffrn_reflns_Laue_measured_fraction_full 1.000
_diffrn_reflns_Laue_measured_fraction_max 0.998
_diffrn_reflns_limit_h_max 6
_diffrn_reflns_limit_h_min -6
_diffrn_reflns_limit_k_max 8
_diffrn_reflns_limit_k_min -8
_diffrn_reflns_limit_l_max 11
_diffrn_reflns_limit_l_min -11
_diffrn_reflns_number 7202
_diffrn_reflns_point_group_measured_fraction_full 1.000
_diffrn_reflns_point_group_measured_fraction_max 0.998
_diffrn_reflns_theta_full 25.242
_diffrn_reflns_theta_max 27.571
_diffrn_reflns_theta_min 2.421
_exptl_absorpt_coefficient_mu 9.803
_exptl_absorpt_correction_T_max 0.7456
_exptl_absorpt_correction_T_min 0.5330
_exptl_absorpt_correction_type multi-scan
_exptl_crystal_colour drak
_exptl_crystal_density_diffrn 4.455
_exptl_crystal_description Lump
_exptl_crystal_F_000 332
_exptl_crystal_size_max 0.08
_exptl_crystal_size_mid 0.06
_exptl_crystal_size_min 0.03
_refine_diff_density_max 1.724
_refine_diff_density_min -1.173
_refine_diff_density_rms 0.287
_refine_ls_extinction_method none
_refine_ls_goodness_of_fit_ref 1.057
_refine_ls_hydrogen_treatment undef
_refine_ls_matrix_type full
_refine_ls_number_parameters 89
_refine_ls_number_reflns 1210
_refine_ls_number_restraints 0
_refine_ls_restrained_S_all 1.057
_refine_ls_R_factor_all 0.0831
_refine_ls_R_factor_gt 0.0543
_refine_ls_shift/su_max 0.000
_refine_ls_shift/su_mean 0.000
_refine_ls_structure_factor_coef Fsqd
_refine_ls_weighting_details 'w=1/[\s^2^(Fo^2^)+5.6782P] where P=(Fo^2^+2Fc^2^)/3'
_refine_ls_weighting_scheme calc
_refine_ls_wR_factor_gt 0.0960
_refine_ls_wR_factor_ref 0.1044
_reflns_Friedel_coverage 0.000
_reflns_number_gt 907
_reflns_number_total 1210
_reflns_threshold_expression 'I > 2\s(I)'
_publcif_datablock.id {60555ba9-acce-4048-b7e6-86ad8acf89ab}

_publcif_info_exptl_table_max_cols 4
_publcif_info_exptl_table_use_headnotes n
_cod_data_source_file Al12.48Fe6.52.cif
_cod_data_source_block 20221017_a
_cod_original_cell_volume 261.18(5)
_cod_database_code 1571397
_shelx_shelxl_version_number 2016/6
_shelx_space_group_comment
;
The symmetry employed for this shelxl refinement is uniquely defined
by the following loop, which should always be used as a source of
symmetry information in preference to the above space-group names.
They are only intended as comments.
;
_publcif_funding_html
;
;

loop_
_space_group_symop_operation_xyz
'x, y, z'
'-x, -y, -z'

loop_
_atom_site_label
_atom_site_type_symbol
_atom_site_fract_x
_atom_site_fract_y
_atom_site_fract_z
_atom_site_U_iso_or_equiv
_atom_site_adp_type
_atom_site_occupancy
_atom_site_site_symmetry_order
_atom_site_calc_flag
_atom_site_refinement_flags_posn
_atom_site_refinement_flags_adp
_atom_site_refinement_flags_occupancy
_atom_site_disorder_assembly
_atom_site_disorder_group
Fe1 Fe 0.1425(3) 0.15847(19) 0.41690(14) 0.0066(3) Uani 1 1 d . . . . .
Fe2 Fe 0.2296(3) 0.3508(2) 0.87451(15) 0.0102(3) Uani 1 1 d . . . . .
Fe3 Fe 0.000000 0.000000 0.000000 0.0083(4) Uani 1 2 d S . P . .
Fe4A Fe 0.1640(3) 0.4744(2) 0.59039(18) 0.0115(5) Uani 0.758(12) 1 d . . P A 1
Al4B Al 0.1640(3) 0.4744(2) 0.59039(18) 0.0115(5) Uani 0.242(12) 1 d . . P A 2
Al1 Al 0.4915(6) 0.0106(4) 0.1650(3) 0.0129(6) Uani 1 1 d . . . . .
Al2 Al 0.0430(6) 0.1158(5) 0.7096(3) 0.0136(6) Uani 1 1 d . . . . .
Al3 Al 0.5994(6) 0.1853(4) 0.5254(3) 0.0140(6) Uani 1 1 d . . . . .
Al4 Al 0.0150(6) 0.2924(4) 0.1691(3) 0.0123(6) Uani 1 1 d . . . . .
Al5 Al 0.3101(5) 0.6634(4) 0.0348(3) 0.0078(6) Uani 1 1 d . . . . .
Al6 Al 0.4198(6) 0.4451(4) 0.2983(3) 0.0102(6) Uani 1 1 d . . . . .

loop_
_atom_site_aniso_label
_atom_site_aniso_U_11
_atom_site_aniso_U_22
_atom_site_aniso_U_33
_atom_site_aniso_U_23
_atom_site_aniso_U_13
_atom_site_aniso_U_12
Fe1 0.0045(6) 0.0054(6) 0.0087(6) 0.0002(5) 0.0007(5) -0.0014(5)
Fe2 0.0057(6) 0.0141(7) 0.0117(7) 0.0007(5) -0.0015(5) -0.0065(5)
Fe3 0.0061(9) 0.0065(9) 0.0104(9) -0.0001(7) 0.0012(7) -0.0012(7)
Fe4A 0.0113(9) 0.0114(9) 0.0120(8) -0.0031(6) -0.0040(6) 0.0008(6)
Al4B 0.0113(9) 0.0114(9) 0.0120(8) -0.0031(6) -0.0040(6) 0.0008(6)
Al1 0.0103(14) 0.0140(15) 0.0143(14) 0.0024(11) -0.0017(11) -0.0059(11)
Al2 0.0093(13) 0.0221(16) 0.0103(13) 0.0000(11) -0.0013(11) -0.0084(12)
Al3 0.0106(14) 0.0108(14) 0.0224(16) 0.0027(12) -0.0075(12) -0.0025(11)
Al4 0.0111(13) 0.0132(14) 0.0133(14) -0.0009(11) -0.0053(11) 0.0009(11)
Al5 0.0027(12) 0.0085(14) 0.0117(13) -0.0008(10) -0.0010(10) -0.0001(10)
Al6 0.0112(13) 0.0079(13) 0.0113(13) 0.0029(10) -0.0009(11) -0.0065(11)

loop_
_atom_type_symbol
_atom_type_description
_atom_type_scat_dispersion_real
_atom_type_scat_dispersion_imag
_atom_type_scat_source
Al Al 0.0645 0.0514 'International Tables Vol C Tables 4.2.6.8 and 6.1.1.4'
Fe Fe 0.3463 0.8444 'International Tables Vol C Tables 4.2.6.8 and 6.1.1.4'

loop_
_geom_angle_atom_site_label_1
_geom_angle_atom_site_label_2
_geom_angle_atom_site_label_3
_geom_angle
_geom_angle_site_symmetry_1
_geom_angle_site_symmetry_3
_geom_angle_publ_flag
Al6 Fe1 Al2 116.50(10) . . ?
Al6 Fe1 Al2 130.57(10) . 2_556 ?
Al2 Fe1 Al2 112.86(8) . 2_556 ?
Al6 Fe1 Al4 68.87(10) . . ?
Al2 Fe1 Al4 153.10(11) . . ?
Al2 Fe1 Al4 68.58(10) 2_556 . ?
Al6 Fe1 Al3 119.65(10) . 2_656 ?
Al2 Fe1 Al3 71.75(10) . 2_656 ?
Al2 Fe1 Al3 73.66(10) 2_556 2_656 ?
Al4 Fe1 Al3 130.65(10) . 2_656 ?
Al6 Fe1 Al1 74.57(9) . . ?
Al2 Fe1 Al1 139.99(11) . . ?
Al2 Fe1 Al1 66.21(10) 2_556 . ?
Al4 Fe1 Al1 66.45(9) . . ?
Al3 Fe1 Al1 69.90(10) 2_656 . ?
Al6 Fe1 Al3 125.83(10) . 1_455 ?
Al2 Fe1 Al3 73.37(10) . 1_455 ?
Al2 Fe1 Al3 71.10(10) 2_556 1_455 ?
Al4 Fe1 Al3 82.46(10) . 1_455 ?
Al3 Fe1 Al3 114.00(8) 2_656 1_455 ?
Al1 Fe1 Al3 133.82(11) . 1_455 ?
Al6 Fe1 Fe4A 59.73(8) . . ?
Al2 Fe1 Fe4A 60.43(8) . . ?
Al2 Fe1 Fe4A 161.93(9) 2_556 . ?
Al4 Fe1 Fe4A 109.30(8) . . ?
Al3 Fe1 Fe4A 116.18(9) 2_656 . ?
Al1 Fe1 Fe4A 130.50(9) . . ?
Al3 Fe1 Fe4A 90.84(8) 1_455 . ?
Al6 Fe1 Al4B 59.73(8) . . ?
Al2 Fe1 Al4B 60.43(8) . . ?
Al2 Fe1 Al4B 161.93(9) 2_556 . ?
Al4 Fe1 Al4B 109.30(8) . . ?
Al3 Fe1 Al4B 116.18(9) 2_656 . ?
Al1 Fe1 Al4B 130.50(9) . . ?
Al3 Fe1 Al4B 90.84(8) 1_455 . ?
Al6 Fe1 Fe4A 64.70(8) . 2_566 ?
Al2 Fe1 Fe4A 98.44(9) . 2_566 ?
Al2 Fe1 Fe4A 110.79(9) 2_556 2_566 ?
Al4 Fe1 Fe4A 58.63(7) . 2_566 ?
Al3 Fe1 Fe4A 170.17(9) 2_656 2_566 ?
Al1 Fe1 Fe4A 119.82(9) . 2_566 ?
Al3 Fe1 Fe4A 61.14(8) 1_455 2_566 ?
Fe4A Fe1 Fe4A 57.15(6) . 2_566 ?
Al6 Fe1 Al3 66.17(9) . . ?
Al2 Fe1 Al3 66.62(10) . . ?
Al2 Fe1 Al3 136.32(10) 2_556 . ?
Al4 Fe1 Al3 132.32(10) . . ?
Al3 Fe1 Al3 64.75(11) 2_656 . ?
Al1 Fe1 Al3 86.87(10) . . ?
Al3 Fe1 Al3 138.09(13) 1_455 . ?
Fe4A Fe1 Al3 59.02(7) . . ?
Al4B Fe1 Al3 59.02(7) . . ?
Fe4A Fe1 Al3 112.41(8) 2_566 . ?
Al6 Fe1 Fe1 172.73(10) . 2_556 ?
Al2 Fe1 Fe1 56.62(8) . 2_556 ?
Al2 Fe1 Fe1 56.23(8) 2_556 2_556 ?
Al4 Fe1 Fe1 118.27(10) . 2_556 ?
Al3 Fe1 Fe1 57.48(8) 2_656 2_556 ?
Al1 Fe1 Fe1 108.99(9) . 2_556 ?
Al3 Fe1 Fe1 56.52(8) 1_455 2_556 ?
Fe4A Fe1 Fe1 114.60(7) . 2_556 ?
Fe4A Fe1 Fe1 117.00(8) 2_566 2_556 ?
Al3 Fe1 Fe1 107.31(9) . 2_556 ?
Al6 Fe2 Al4 70.85(10) 2_666 2_566 ?
Al6 Fe2 Al2 109.89(10) 2_666 . ?
Al4 Fe2 Al2 103.05(10) 2_566 . ?
Al6 Fe2 Al1 100.14(10) 2_666 2_656 ?
Al4 Fe2 Al1 164.07(10) 2_566 2_656 ?
Al2 Fe2 Al1 66.96(10) . 2_656 ?
Al6 Fe2 Al4 138.91(10) 2_666 1_556 ?
Al4 Fe2 Al4 101.94(9) 2_566 1_556 ?
Al2 Fe2 Al4 111.12(11) . 1_556 ?
Al1 Fe2 Al4 93.44(10) 2_656 1_556 ?
Al6 Fe2 Al5 140.24(11) 2_666 2_566 ?
Al4 Fe2 Al5 72.03(9) 2_566 2_566 ?
Al2 Fe2 Al5 65.66(9) . 2_566 ?
Al1 Fe2 Al5 112.17(10) 2_656 2_566 ?
Al4 Fe2 Al5 63.37(9) 1_556 2_566 ?
Al6 Fe2 Al5 67.98(10) 2_666 2_666 ?
Al4 Fe2 Al5 117.22(10) 2_566 2_666 ?
Al2 Fe2 Al5 134.49(10) . 2_666 ?
Al1 Fe2 Al5 68.83(9) 2_656 2_666 ?
Al4 Fe2 Al5 81.57(9) 1_556 2_666 ?
Al5 Fe2 Al5 144.92(13) 2_566 2_666 ?
Al6 Fe2 Al5 70.65(9) 2_666 1_556 ?
Al4 Fe2 Al5 62.44(9) 2_566 1_556 ?
Al2 Fe2 Al5 164.91(11) . 1_556 ?
Al1 Fe2 Al5 128.12(10) 2_656 1_556 ?
Al4 Fe2 Al5 70.47(9) 1_556 1_556 ?
Al5 Fe2 Al5 103.81(8) 2_566 1_556 ?
Al5 Fe2 Al5 60.32(10) 2_666 1_556 ?
Al6 Fe2 Fe4A 60.54(8) 2_666 . ?
Al4 Fe2 Fe4A 58.15(7) 2_566 . ?
Al2 Fe2 Fe4A 59.15(8) . . ?
Al1 Fe2 Fe4A 106.09(8) 2_656 . ?
Al4 Fe2 Fe4A 149.93(9) 1_556 . ?
Al5 Fe2 Fe4A 87.82(8) 2_566 . ?
Al5 Fe2 Fe4A 126.52(9) 2_666 . ?
Al5 Fe2 Fe4A 111.52(8) 1_556 . ?
Al6 Fe2 Al4B 60.54(8) 2_666 . ?
Al4 Fe2 Al4B 58.15(7) 2_566 . ?
Al2 Fe2 Al4B 59.15(8) . . ?
Al1 Fe2 Al4B 106.09(8) 2_656 . ?
Al4 Fe2 Al4B 149.93(9) 1_556 . ?
Al5 Fe2 Al4B 87.82(8) 2_566 . ?
Al5 Fe2 Al4B 126.52(9) 2_666 . ?
Al5 Fe2 Al4B 111.52(8) 1_556 . ?
Al6 Fe2 Fe3 156.42(9) 2_666 1_556 ?
Al4 Fe2 Fe3 129.92(8) 2_566 1_556 ?
Al2 Fe2 Fe3 58.92(7) . 1_556 ?
Al1 Fe2 Fe3 56.87(7) 2_656 1_556 ?
Al4 Fe2 Fe3 55.79(7) 1_556 1_556 ?
Al5 Fe2 Fe3 57.91(6) 2_566 1_556 ?
Al5 Fe2 Fe3 103.98(7) 2_666 1_556 ?
Al5 Fe2 Fe3 126.03(8) 1_556 1_556 ?
Fe4A Fe2 Fe3 117.15(6) . 1_556 ?
Al4 Fe3 Al4 180.0 . 2 ?
Al4 Fe3 Al1 96.28(9) . 2_655 ?
Al4 Fe3 Al1 83.72(9) 2 2_655 ?
Al4 Fe3 Al1 83.72(9) . 1_455 ?
Al4 Fe3 Al1 96.28(9) 2 1_455 ?
Al1 Fe3 Al1 180.00(18) 2_655 1_455 ?
Al4 Fe3 Al5 64.43(9) . 2_565 ?
Al4 Fe3 Al5 115.57(9) 2 2_565 ?
Al1 Fe3 Al5 113.25(9) 2_655 2_565 ?
Al1 Fe3 Al5 66.75(9) 1_455 2_565 ?
Al4 Fe3 Al5 115.57(9) . 1_545 ?
Al4 Fe3 Al5 64.43(9) 2 1_545 ?
Al1 Fe3 Al5 66.75(9) 2_655 1_545 ?
Al1 Fe3 Al5 113.25(9) 1_455 1_545 ?
Al5 Fe3 Al5 180.0 2_565 1_545 ?
Al4 Fe3 Al2 112.05(9) . 1_554 ?
Al4 Fe3 Al2 67.95(9) 2 1_554 ?
Al1 Fe3 Al2 66.70(9) 2_655 1_554 ?
Al1 Fe3 Al2 113.30(9) 1_455 1_554 ?
Al5 Fe3 Al2 64.87(9) 2_565 1_554 ?
Al5 Fe3 Al2 115.13(9) 1_545 1_554 ?
Al4 Fe3 Al2 67.95(9) . 2_556 ?
Al4 Fe3 Al2 112.05(9) 2 2_556 ?
Al1 Fe3 Al2 113.30(9) 2_655 2_556 ?
Al1 Fe3 Al2 66.70(9) 1_455 2_556 ?
Al5 Fe3 Al2 115.13(9) 2_565 2_556 ?
Al5 Fe3 Al2 64.87(9) 1_545 2_556 ?
Al2 Fe3 Al2 180.00(17) 1_554 2_556 ?
Al4 Fe3 Fe2 121.38(7) . 2_556 ?
Al4 Fe3 Fe2 58.62(7) 2 2_556 ?
Al1 Fe3 Fe2 121.89(7) 2_655 2_556 ?
Al1 Fe3 Fe2 58.11(7) 1_455 2_556 ?
Al5 Fe3 Fe2 122.21(7) 2_565 2_556 ?
Al5 Fe3 Fe2 57.79(7) 1_545 2_556 ?
Al2 Fe3 Fe2 122.92(7) 1_554 2_556 ?
Al2 Fe3 Fe2 57.08(7) 2_556 2_556 ?
Al4 Fe3 Fe2 58.62(7) . 1_554 ?
Al4 Fe3 Fe2 121.38(7) 2 1_554 ?
Al1 Fe3 Fe2 58.11(7) 2_655 1_554 ?
Al1 Fe3 Fe2 121.89(7) 1_455 1_554 ?
Al5 Fe3 Fe2 57.79(7) 2_565 1_554 ?
Al5 Fe3 Fe2 122.21(7) 1_545 1_554 ?
Al2 Fe3 Fe2 57.08(7) 1_554 1_554 ?
Al2 Fe3 Fe2 122.92(7) 2_556 1_554 ?
Fe2 Fe3 Fe2 180.0 2_556 1_554 ?
Fe4A Fe4A Al4 111.75(10) 2_566 2_566 ?
Fe4A Fe4A Al6 65.67(9) 2_566 . ?
Al4 Fe4A Al6 147.05(11) 2_566 . ?
Fe4A Fe4A Al2 99.76(11) 2_566 . ?
Al4 Fe4A Al2 101.85(10) 2_566 . ?
Al6 Fe4A Al2 111.02(10) . . ?
Fe4A Fe4A Al6 155.41(12) 2_566 2_666 ?
Al4 Fe4A Al6 68.52(9) 2_566 2_666 ?
Al6 Fe4A Al6 100.18(9) . 2_666 ?
Al2 Fe4A Al6 104.25(10) . 2_666 ?
Fe4A Fe4A Al3 119.27(10) 2_566 . ?
Al4 Fe4A Al3 128.80(10) 2_566 . ?
Al6 Fe4A Al3 66.16(10) . . ?
Al2 Fe4A Al3 66.45(10) . . ?
Al6 Fe4A Al3 67.16(9) 2_666 . ?
Fe4A Fe4A Fe1 62.13(7) 2_566 . ?
Al4 Fe4A Fe1 153.69(9) 2_566 . ?
Al6 Fe4A Fe1 56.98(7) . . ?
Al2 Fe4A Fe1 57.31(7) . . ?
Al6 Fe4A Fe1 128.56(9) 2_666 . ?
Al3 Fe4A Fe1 61.47(7) . . ?
Fe4A Fe4A Al3 90.75(10) 2_566 2_666 ?
Al4 Fe4A Al3 80.11(10) 2_566 2_666 ?
Al6 Fe4A Al3 67.30(10) . 2_666 ?
Al2 Fe4A Al3 167.57(11) . 2_666 ?
Al6 Fe4A Al3 64.80(9) 2_666 2_666 ?
Al3 Fe4A Al3 102.62(9) . 2_666 ?
Fe1 Fe4A Al3 123.91(9) . 2_666 ?
Fe4A Fe4A Fe1 60.72(6) 2_566 2_566 ?
Al4 Fe4A Fe1 57.84(7) 2_566 2_566 ?
Al6 Fe4A Fe1 98.40(8) . 2_566 ?
Al2 Fe4A Fe1 133.94(9) . 2_566 ?
Al6 Fe4A Fe1 104.43(8) 2_666 2_566 ?
Al3 Fe4A Fe1 159.37(10) . 2_566 ?
Fe1 Fe4A Fe1 122.85(6) . 2_566 ?
Al3 Fe4A Fe1 57.45(7) 2_666 2_566 ?
Fe4A Fe4A Fe2 147.26(10) 2_566 . ?
Al4 Fe4A Fe2 58.04(7) 2_566 . ?
Al6 Fe4A Fe2 141.22(9) . . ?
Al2 Fe4A Fe2 57.70(8) . . ?
Al6 Fe4A Fe2 55.26(7) 2_666 . ?
Al3 Fe4A Fe2 76.03(8) . . ?
Fe1 Fe4A Fe2 111.81(7) . . ?
Al3 Fe4A Fe2 115.24(9) 2_666 . ?
Fe1 Fe4A Fe2 115.64(6) 2_566 . ?
Fe4A Fe4A Al6 57.33(8) 2_566 2_566 ?
Al4 Fe4A Al6 64.27(9) 2_566 2_566 ?
Al6 Fe4A Al6 123.00(8) . 2_566 ?
Al2 Fe4A Al6 79.90(10) . 2_566 ?
Al6 Fe4A Al6 132.35(12) 2_666 2_566 ?
Al3 Fe4A Al6 145.42(11) . 2_566 ?
Fe1 Fe4A Al6 94.19(8) . 2_566 ?
Al3 Fe4A Al6 111.63(10) 2_666 2_566 ?
Fe1 Fe4A Al6 54.18(7) 2_566 2_566 ?
Fe2 Fe4A Al6 93.10(8) . 2_566 ?
Al4 Al4B Al6 147.05(11) 2_566 . ?
Al4 Al4B Al2 101.85(10) 2_566 . ?
Al6 Al4B Al2 111.02(10) . . ?
Al4 Al4B Al6 68.52(9) 2_566 2_666 ?
Al6 Al4B Al6 100.18(9) . 2_666 ?
Al2 Al4B Al6 104.25(10) . 2_666 ?
Al4 Al4B Al3 128.80(10) 2_566 . ?
Al6 Al4B Al3 66.16(10) . . ?
Al2 Al4B Al3 66.45(10) . . ?
Al6 Al4B Al3 67.16(9) 2_666 . ?
Al4 Al4B Fe1 153.69(9) 2_566 . ?
Al6 Al4B Fe1 56.98(7) . . ?
Al2 Al4B Fe1 57.31(7) . . ?
Al6 Al4B Fe1 128.56(9) 2_666 . ?
Al3 Al4B Fe1 61.47(7) . . ?
Al4 Al4B Al3 80.11(10) 2_566 2_666 ?
Al6 Al4B Al3 67.30(10) . 2_666 ?
Al2 Al4B Al3 167.57(11) . 2_666 ?
Al6 Al4B Al3 64.80(9) 2_666 2_666 ?
Al3 Al4B Al3 102.62(9) . 2_666 ?
Fe1 Al4B Al3 123.91(9) . 2_666 ?
Al4 Al4B Fe1 57.84(7) 2_566 2_566 ?
Al6 Al4B Fe1 98.40(8) . 2_566 ?
Al2 Al4B Fe1 133.94(9) . 2_566 ?
Al6 Al4B Fe1 104.43(8) 2_666 2_566 ?
Al3 Al4B Fe1 159.37(10) . 2_566 ?
Fe1 Al4B Fe1 122.85(6) . 2_566 ?
Al3 Al4B Fe1 57.45(7) 2_666 2_566 ?
Al4 Al4B Fe2 58.04(7) 2_566 . ?
Al6 Al4B Fe2 141.22(9) . . ?
Al2 Al4B Fe2 57.70(8) . . ?
Al6 Al4B Fe2 55.26(7) 2_666 . ?
Al3 Al4B Fe2 76.03(8) . . ?
Fe1 Al4B Fe2 111.81(7) . . ?
Al3 Al4B Fe2 115.24(9) 2_666 . ?
Fe1 Al4B Fe2 115.64(6) 2_566 . ?
Al4 Al4B Al6 64.27(9) 2_566 2_566 ?
Al6 Al4B Al6 123.00(8) . 2_566 ?
Al2 Al4B Al6 79.90(10) . 2_566 ?
Al6 Al4B Al6 132.35(12) 2_666 2_566 ?
Al3 Al4B Al6 145.42(11) . 2_566 ?
Fe1 Al4B Al6 94.19(8) . 2_566 ?
Al3 Al4B Al6 111.63(10) 2_666 2_566 ?
Fe1 Al4B Al6 54.18(7) 2_566 2_566 ?
Fe2 Al4B Al6 93.10(8) . 2_566 ?
Fe3 Al1 Fe1 143.42(12) 1_655 . ?
Fe3 Al1 Fe2 65.03(7) 1_655 2_656 ?
Fe1 Al1 Fe2 127.40(12) . 2_656 ?
Fe3 Al1 Al2 158.80(14) 1_655 2_556 ?
Fe1 Al1 Al2 56.30(9) . 2_556 ?
Fe2 Al1 Al2 97.04(11) 2_656 2_556 ?
Fe3 Al1 Al4 130.95(13) 1_655 . ?
Fe1 Al1 Al4 56.32(8) . . ?
Fe2 Al1 Al4 153.03(13) 2_656 . ?
Al2 Al1 Al4 61.57(11) 2_556 . ?
Fe3 Al1 Al5 57.39(8) 1_655 2_665 ?
Fe1 Al1 Al5 109.33(11) . 2_665 ?
Fe2 Al1 Al5 119.89(12) 2_656 2_665 ?
Al2 Al1 Al5 133.52(13) 2_556 2_665 ?
Al4 Al1 Al5 73.93(11) . 2_665 ?
Fe3 Al1 Al2 58.00(8) 1_655 2_656 ?
Fe1 Al1 Al2 97.87(11) . 2_656 ?
Fe2 Al1 Al2 56.39(9) 2_656 2_656 ?
Al2 Al1 Al2 122.76(14) 2_556 2_656 ?
Al4 Al1 Al2 148.11(14) . 2_656 ?
Al5 Al1 Al2 101.90(12) 2_665 2_656 ?
Fe3 Al1 Al1 70.43(11) 1_655 2_655 ?
Fe1 Al1 Al1 137.30(17) . 2_655 ?
Fe2 Al1 Al1 85.43(13) 2_656 2_655 ?
Al2 Al1 Al1 98.13(14) 2_556 2_655 ?
Al4 Al1 Al1 81.97(13) . 2_655 ?
Al5 Al1 Al1 61.26(11) 2_665 2_655 ?
Al2 Al1 Al1 124.56(16) 2_656 2_655 ?
Fe3 Al1 Al5 100.70(11) 1_655 1_545 ?
Fe1 Al1 Al5 114.45(11) . 1_545 ?
Fe2 Al1 Al5 55.94(8) 2_656 1_545 ?
Al2 Al1 Al5 58.46(10) 2_556 1_545 ?
Al4 Al1 Al5 97.33(12) . 1_545 ?
Al5 Al1 Al5 119.00(11) 2_665 1_545 ?
Al2 Al1 Al5 111.53(12) 2_656 1_545 ?
Al1 Al1 Al5 57.74(11) 2_655 1_545 ?
Fe3 Al1 Al3 116.80(12) 1_655 2_656 ?
Fe1 Al1 Al3 54.79(8) . 2_656 ?
Fe2 Al1 Al3 73.12(10) 2_656 2_656 ?
Al2 Al1 Al3 64.36(10) 2_556 2_656 ?
Al4 Al1 Al3 107.65(12) . 2_656 ?
Al5 Al1 Al3 148.80(13) 2_665 2_656 ?
Al2 Al1 Al3 59.73(10) 2_656 2_656 ?
Al1 Al1 Al3 149.53(17) 2_655 2_656 ?
Al5 Al1 Al3 92.00(11) 1_545 2_656 ?
Fe1 Al2 Fe1 67.14(8) . 2_556 ?
Fe1 Al2 Fe2 121.48(12) . . ?
Fe1 Al2 Fe2 170.59(14) 2_556 . ?
Fe1 Al2 Fe4A 62.26(8) . . ?
Fe1 Al2 Fe4A 126.26(12) 2_556 . ?
Fe2 Al2 Fe4A 63.14(8) . . ?
Fe1 Al2 Al4B 62.26(8) . . ?
Fe1 Al2 Al4B 126.26(12) 2_556 . ?
Fe2 Al2 Al4B 63.14(8) . . ?
Fe1 Al2 Fe3 168.53(14) . 1_556 ?
Fe1 Al2 Fe3 106.82(11) 2_556 1_556 ?
Fe2 Al2 Fe3 64.00(7) . 1_556 ?
Fe4A Al2 Fe3 126.04(12) . 1_556 ?
Fe1 Al2 Al1 110.66(12) . 2_556 ?
Fe1 Al2 Al1 57.50(9) 2_556 2_556 ?
Fe2 Al2 Al1 118.35(12) . 2_556 ?
Fe4A Al2 Al1 127.72(13) . 2_556 ?
Fe3 Al2 Al1 71.47(9) 1_556 2_556 ?
Fe1 Al2 Al5 134.38(14) . 2_566 ?
Fe1 Al2 Al5 120.34(13) 2_556 2_566 ?
Fe2 Al2 Al5 57.41(9) . 2_566 ?
Fe4A Al2 Al5 85.60(11) . 2_566 ?
Fe3 Al2 Al5 56.96(8) 1_556 2_566 ?
Al1 Al2 Al5 63.19(10) 2_556 2_566 ?
Fe1 Al2 Al1 117.69(12) . 2_656 ?
Fe1 Al2 Al1 117.15(13) 2_556 2_656 ?
Fe2 Al2 Al1 56.65(9) . 2_656 ?
Fe4A Al2 Al1 101.67(12) . 2_656 ?
Fe3 Al2 Al1 55.30(8) 1_556 2_656 ?
Al1 Al2 Al1 122.76(14) 2_556 2_656 ?
Al5 Al2 Al1 98.98(12) 2_566 2_656 ?
Fe1 Al2 Al4 116.65(12) . 2_556 ?
Fe1 Al2 Al4 55.85(9) 2_556 2_556 ?
Fe2 Al2 Al4 114.80(12) . 2_556 ?
Fe4A Al2 Al4 172.83(14) . 2_556 ?
Fe3 Al2 Al4 53.98(8) 1_556 2_556 ?
Al1 Al2 Al4 59.45(10) 2_556 2_556 ?
Al5 Al2 Al4 99.03(12) 2_566 2_556 ?
Al1 Al2 Al4 72.29(11) 2_656 2_556 ?
Fe1 Al2 Al3 59.72(9) . . ?
Fe1 Al2 Al3 109.85(12) 2_556 . ?
Fe2 Al2 Al3 74.27(10) . . ?
Fe4A Al2 Al3 57.31(9) . . ?
Al4B Al2 Al3 57.31(9) . . ?
Fe3 Al2 Al3 116.22(12) 1_556 . ?
Al1 Al2 Al3 167.32(14) 2_556 . ?
Al5 Al2 Al3 129.23(13) 2_566 . ?
Al1 Al2 Al3 61.83(10) 2_656 . ?
Al4 Al2 Al3 115.68(13) 2_556 . ?
Fe1 Al2 Al3 54.60(8) . 2_656 ?
Fe1 Al2 Al3 55.19(8) 2_556 2_656 ?
Fe2 Al2 Al3 125.18(13) . 2_656 ?
Fe4A Al2 Al3 104.52(11) . 2_656 ?
Fe3 Al2 Al3 113.94(12) 1_556 2_656 ?
Al1 Al2 Al3 110.58(13) 2_556 2_656 ?
Al5 Al2 Al3 169.67(15) 2_566 2_656 ?
Al1 Al2 Al3 77.21(11) 2_656 2_656 ?
Al4 Al2 Al3 70.70(10) 2_556 2_656 ?
Al3 Al2 Al3 57.57(11) . 2_656 ?
Fe1 Al3 Fe1 66.00(8) 2_656 1_655 ?
Fe1 Al3 Fe4A 151.72(13) 2_656 . ?
Fe1 Al3 Fe4A 138.41(13) 1_655 . ?
Fe1 Al3 Al4B 151.72(13) 2_656 . ?
Fe1 Al3 Al4B 138.41(13) 1_655 . ?
Fe1 Al3 Fe4A 126.61(12) 2_656 2_666 ?
Fe1 Al3 Fe4A 61.41(8) 1_655 2_666 ?
Fe4A Al3 Fe4A 77.38(9) . 2_666 ?
Fe1 Al3 Fe1 115.25(11) 2_656 . ?
Fe1 Al3 Fe1 138.09(13) 1_655 . ?
Fe4A Al3 Fe1 59.52(7) . . ?
Al4B Al3 Fe1 59.52(7) . . ?
Fe4A Al3 Fe1 109.51(11) 2_666 . ?
Fe1 Al3 Al3 60.23(10) 2_656 2_656 ?
Fe1 Al3 Al3 110.23(15) 1_655 2_656 ?
Fe4A Al3 Al3 108.12(15) . 2_656 ?
Fe4A Al3 Al3 149.41(18) 2_666 2_656 ?
Fe1 Al3 Al3 55.02(10) . 2_656 ?
Fe1 Al3 Al6 147.10(13) 2_656 . ?
Fe1 Al3 Al6 101.27(11) 1_655 . ?
Fe4A Al3 Al6 55.66(8) . . ?
Al4B Al3 Al6 55.66(8) . . ?
Fe4A Al3 Al6 56.54(9) 2_666 . ?
Fe1 Al3 Al6 53.29(8) . . ?
Al3 Al3 Al6 100.78(15) 2_656 . ?
Fe1 Al3 Al2 97.26(12) 2_656 . ?
Fe1 Al3 Al2 162.04(13) 1_655 . ?
Fe4A Al3 Al2 56.24(9) . . ?
Al4B Al3 Al2 56.24(9) . . ?
Fe4A Al3 Al2 133.24(13) 2_666 . ?
Fe1 Al3 Al2 53.66(8) . . ?
Al3 Al3 Al2 62.99(12) 2_656 . ?
Al6 Al3 Al2 96.45(12) . . ?
Fe1 Al3 Al6 121.92(12) 2_656 2_666 ?
Fe1 Al3 Al6 92.66(11) 1_655 2_666 ?
Fe4A Al3 Al6 56.10(9) . 2_666 ?
Al4B Al3 Al6 56.10(9) . 2_666 ?
Fe4A Al3 Al6 54.43(8) 2_666 2_666 ?
Fe1 Al3 Al6 115.57(11) . 2_666 ?
Al3 Al3 Al6 153.28(18) 2_656 2_666 ?
Al6 Al3 Al6 87.52(11) . 2_666 ?
Al2 Al3 Al6 91.01(11) . 2_666 ?
Fe1 Al3 Al1 55.31(8) 2_656 2_656 ?
Fe1 Al3 Al1 104.61(11) 1_655 2_656 ?
Fe4A Al3 Al1 98.37(11) . 2_656 ?
Fe4A Al3 Al1 131.74(13) 2_666 2_656 ?
Fe1 Al3 Al1 108.87(11) . 2_656 ?
Al3 Al3 Al1 78.15(13) 2_656 2_656 ?
Al6 Al3 Al1 152.76(13) . 2_656 ?
Al2 Al3 Al1 58.44(10) . 2_656 ?
Al6 Al3 Al1 82.97(11) 2_666 2_656 ?
Fe1 Al3 Al2 53.65(8) 2_656 2_656 ?
Fe1 Al3 Al2 53.71(8) 1_655 2_656 ?
Fe4A Al3 Al2 146.27(13) . 2_656 ?
Fe4A Al3 Al2 98.83(11) 2_666 2_656 ?
Fe1 Al3 Al2 91.70(11) . 2_656 ?
Al3 Al3 Al2 59.44(12) 2_656 2_656 ?
Al6 Al3 Al2 93.94(12) . 2_656 ?
Al2 Al3 Al2 122.43(11) . 2_656 ?
Al6 Al3 Al2 146.01(13) 2_666 2_656 ?
Al1 Al3 Al2 108.14(12) 2_656 2_656 ?
Fe3 Al4 Fe1 110.40(11) . . ?
Fe3 Al4 Fe2 119.53(11) . 2_566 ?
Fe1 Al4 Fe2 127.03(11) . 2_566 ?
Fe3 Al4 Fe4A 154.87(13) . 2_566 ?
Fe1 Al4 Fe4A 63.53(8) . 2_566 ?
Fe2 Al4 Fe4A 63.80(8) 2_566 2_566 ?
Fe3 Al4 Fe2 65.59(7) . 1_554 ?
Fe1 Al4 Fe2 142.52(12) . 1_554 ?
Fe2 Al4 Fe2 78.06(9) 2_566 1_554 ?
Fe4A Al4 Fe2 135.03(13) 2_566 1_554 ?
Fe3 Al4 Al5 59.36(8) . 2_565 ?
Fe1 Al4 Al5 154.52(14) . 2_565 ?
Fe2 Al4 Al5 60.61(9) 2_566 2_565 ?
Fe4A Al4 Al5 114.68(12) 2_566 2_565 ?
Fe2 Al4 Al5 58.39(9) 1_554 2_565 ?
Fe3 Al4 Al1 72.99(9) . . ?
Fe1 Al4 Al1 57.22(8) . . ?
Fe2 Al4 Al1 153.28(14) 2_566 . ?
Fe4A Al4 Al1 115.90(12) 2_566 . ?
Fe2 Al4 Al1 87.79(11) 1_554 . ?
Al5 Al4 Al1 129.25(13) 2_565 . ?
Fe3 Al4 Al6 137.25(13) . . ?
Fe1 Al4 Al6 54.69(8) . . ?
Fe2 Al4 Al6 94.70(11) 2_566 . ?
Fe4A Al4 Al6 61.48(9) 2_566 . ?
Fe2 Al4 Al6 101.29(11) 1_554 . ?
Al5 Al4 Al6 149.37(15) 2_565 . ?
Al1 Al4 Al6 65.74(10) . . ?
Fe3 Al4 Al2 58.06(8) . 2_556 ?
Fe1 Al4 Al2 55.57(8) . 2_556 ?
Fe2 Al4 Al2 147.58(14) 2_566 2_556 ?
Fe4A Al4 Al2 104.73(12) 2_566 2_556 ?
Fe2 Al4 Al2 120.19(12) 1_554 2_556 ?
Al5 Al4 Al2 104.05(13) 2_565 2_556 ?
Al1 Al4 Al2 58.98(10) . 2_556 ?
Al6 Al4 Al2 106.22(12) . 2_556 ?
Fe3 Al4 Al6 103.70(11) . 1_455 ?
Fe1 Al4 Al6 100.16(11) . 1_455 ?
Fe2 Al4 Al6 53.15(8) 2_566 1_455 ?
Fe4A Al4 Al6 56.64(8) 2_566 1_455 ?
Fe2 Al4 Al6 117.18(12) 1_554 1_455 ?
Al5 Al4 Al6 63.65(10) 2_565 1_455 ?
Al1 Al4 Al6 151.53(14) . 1_455 ?
Al6 Al4 Al6 117.79(13) . 1_455 ?
Al2 Al4 Al6 94.74(12) 2_556 1_455 ?
Fe3 Al4 Al5 121.46(11) . . ?
Fe1 Al4 Al5 112.19(11) . . ?
Fe2 Al4 Al5 54.28(8) 2_566 . ?
Fe4A Al4 Al5 81.65(10) 2_566 . ?
Fe2 Al4 Al5 56.09(8) 1_554 . ?
Al5 Al4 Al5 91.92(11) 2_565 . ?
Al1 Al4 Al5 99.03(12) . . ?
Al6 Al4 Al5 57.67(10) . . ?
Al2 Al4 Al5 157.85(13) 2_556 . ?
Al6 Al4 Al5 106.19(12) 1_455 . ?
Fe2 Al5 Fe3 64.30(7) 2_566 1_565 ?
Fe2 Al5 Fe2 144.92(12) 2_566 2_666 ?
Fe3 Al5 Fe2 124.09(11) 1_565 2_666 ?
Fe2 Al5 Al5 124.30(16) 2_566 2_665 ?
Fe3 Al5 Al5 160.17(17) 1_565 2_665 ?
Fe2 Al5 Al5 61.09(11) 2_666 2_665 ?
Fe2 Al5 Fe2 76.19(8) 2_566 1_554 ?
Fe3 Al5 Fe2 112.78(10) 1_565 1_554 ?
Fe2 Al5 Fe2 119.68(10) 2_666 1_554 ?
Al5 Al5 Fe2 58.60(10) 2_665 1_554 ?
Fe2 Al5 Al4 58.24(9) 2_566 2_565 ?
Fe3 Al5 Al4 56.21(8) 1_565 2_565 ?
Fe2 Al5 Al4 156.79(13) 2_666 2_565 ?
Al5 Al5 Al4 110.70(16) 2_665 2_565 ?
Fe2 Al5 Al4 56.95(9) 1_554 2_565 ?
Fe2 Al5 Al2 56.93(9) 2_566 2_566 ?
Fe3 Al5 Al2 58.17(8) 1_565 2_566 ?
Fe2 Al5 Al2 96.45(11) 2_666 2_566 ?
Al5 Al5 Al2 141.51(18) 2_665 2_566 ?
Fe2 Al5 Al2 131.86(12) 1_554 2_566 ?
Al4 Al5 Al2 100.93(12) 2_565 2_566 ?
Fe2 Al5 Al1 117.73(11) 2_566 2_665 ?
Fe3 Al5 Al1 55.86(8) 1_565 2_665 ?
Fe2 Al5 Al1 87.05(10) 2_666 2_665 ?
Al5 Al5 Al1 108.47(15) 2_665 2_665 ?
Fe2 Al5 Al1 111.39(11) 1_554 2_665 ?
Al4 Al5 Al1 74.84(11) 2_565 2_665 ?
Al2 Al5 Al1 100.38(12) 2_566 2_665 ?
Fe2 Al5 Al6 94.53(11) 2_566 . ?
Fe3 Al5 Al6 133.93(12) 1_565 . ?
Fe2 Al5 Al6 53.94(8) 2_666 . ?
Al5 Al5 Al6 65.64(12) 2_665 . ?
Fe2 Al5 Al6 99.47(10) 1_554 . ?
Al4 Al5 Al6 145.90(14) 2_565 . ?
Al2 Al5 Al6 75.87(11) 2_566 . ?
Al1 Al5 Al6 139.25(13) 2_665 . ?
Fe2 Al5 Al1 113.24(11) 2_566 1_565 ?
Fe3 Al5 Al1 69.74(8) 1_565 1_565 ?
Fe2 Al5 Al1 55.23(8) 2_666 1_565 ?
Al5 Al5 Al1 115.52(16) 2_665 1_565 ?
Fe2 Al5 Al1 169.63(12) 1_554 1_565 ?
Al4 Al5 Al1 123.37(13) 2_565 1_565 ?
Al2 Al5 Al1 58.35(10) 2_566 1_565 ?
Al1 Al5 Al1 61.01(11) 2_665 1_565 ?
Al6 Al5 Al1 84.47(11) . 1_565 ?
Fe2 Al5 Al6 115.18(11) 2_566 2_665 ?
Fe3 Al5 Al6 100.05(10) 1_565 2_665 ?
Fe2 Al5 Al6 97.56(10) 2_666 2_665 ?
Al5 Al5 Al6 60.31(11) 2_665 2_665 ?
Fe2 Al5 Al6 51.68(7) 1_554 2_665 ?
Al4 Al5 Al6 61.61(10) 2_565 2_665 ?
Al2 Al5 Al6 158.19(13) 2_566 2_665 ?
Al1 Al5 Al6 63.85(9) 2_665 2_665 ?
Al6 Al5 Al6 125.94(10) . 2_665 ?
Al1 Al5 Al6 118.35(12) 1_565 2_665 ?
Fe2 Al5 Al4 53.69(8) 2_566 . ?
Fe3 Al5 Al4 117.97(10) 1_565 . ?
Fe2 Al5 Al4 108.13(11) 2_666 . ?
Al5 Al5 Al4 72.87(13) 2_665 . ?
Fe2 Al5 Al4 53.44(8) 1_554 . ?
Al4 Al5 Al4 88.08(11) 2_565 . ?
Al2 Al5 Al4 87.24(11) 2_566 . ?
Al1 Al5 Al4 162.29(13) 2_665 . ?
Al6 Al5 Al4 58.02(9) . . ?
Al1 Al5 Al4 135.25(12) 1_565 . ?
Al6 Al5 Al4 104.08(11) 2_665 . ?
Fe2 Al6 Fe1 163.09(13) 2_666 . ?
Fe2 Al6 Fe4A 131.82(12) 2_666 . ?
Fe1 Al6 Fe4A 63.29(8) . . ?
Fe2 Al6 Al4B 131.82(12) 2_666 . ?
Fe1 Al6 Al4B 63.29(8) . . ?
Fe2 Al6 Fe4A 64.20(8) 2_666 2_666 ?
Fe1 Al6 Fe4A 118.82(12) . 2_666 ?
Fe4A Al6 Fe4A 79.82(9) . 2_666 ?
Fe2 Al6 Fe4A 130.89(12) 2_666 2_566 ?
Fe1 Al6 Fe4A 61.12(7) . 2_566 ?
Fe4A Al6 Fe4A 57.00(8) . 2_566 ?
Fe4A Al6 Fe4A 132.35(12) 2_666 2_566 ?
Fe2 Al6 Al5 58.08(8) 2_666 . ?
Fe1 Al6 Al5 120.54(12) . . ?
Fe4A Al6 Al5 131.27(12) . . ?
Al4B Al6 Al5 131.27(12) . . ?
Fe4A Al6 Al5 120.52(12) 2_666 . ?
Fe4A Al6 Al5 81.68(10) 2_566 . ?
Fe2 Al6 Al3 117.74(12) 2_666 . ?
Fe1 Al6 Al3 60.54(9) . . ?
Fe4A Al6 Al3 58.18(9) . . ?
Al4B Al6 Al3 58.18(9) . . ?
Fe4A Al6 Al3 58.66(9) 2_666 . ?
Fe4A Al6 Al3 105.85(11) 2_566 . ?
Al5 Al6 Al3 170.50(13) . . ?
Fe2 Al6 Al4 117.75(12) 2_666 . ?
Fe1 Al6 Al4 56.44(9) . . ?
Fe4A Al6 Al4 103.00(11) . . ?
Al4B Al6 Al4 103.00(11) . . ?
Fe4A Al6 Al4 170.74(14) 2_666 . ?
Fe4A Al6 Al4 54.26(8) 2_566 . ?
Al5 Al6 Al4 64.31(10) . . ?
Al3 Al6 Al4 115.12(13) . . ?
Fe2 Al6 Al3 75.00(10) 2_666 2_666 ?
Fe1 Al6 Al3 121.21(12) . 2_666 ?
Fe4A Al6 Al3 58.27(9) . 2_666 ?
Fe4A Al6 Al3 56.74(8) 2_666 2_666 ?
Fe4A Al6 Al3 81.93(10) 2_566 2_666 ?
Al5 Al6 Al3 94.34(11) . 2_666 ?
Al3 Al6 Al3 92.48(11) . 2_666 ?
Al4 Al6 Al3 132.26(13) . 2_666 ?
Fe2 Al6 Al4 56.00(9) 2_666 1_655 ?
Fe1 Al6 Al4 110.67(12) . 1_655 ?
Fe4A Al6 Al4 125.35(12) . 1_655 ?
Fe4A Al6 Al4 54.84(8) 2_666 1_655 ?
Fe4A Al6 Al4 170.44(13) 2_566 1_655 ?
Al5 Al6 Al4 99.83(11) . 1_655 ?
Al3 Al6 Al4 71.78(11) . 1_655 ?
Al4 Al6 Al4 117.79(13) . 1_655 ?
Al3 Al6 Al4 107.28(12) 2_666 1_655 ?
Fe2 Al6 Al5 57.66(8) 2_666 2_665 ?
Fe1 Al6 Al5 106.87(11) . 2_665 ?
Fe4A Al6 Al5 170.01(13) . 2_665 ?
Fe4A Al6 Al5 104.93(11) 2_666 2_665 ?
Fe4A Al6 Al5 121.04(11) 2_566 2_665 ?
Al5 Al6 Al5 54.06(10) . 2_665 ?
Al3 Al6 Al5 116.47(12) . 2_665 ?
Al4 Al6 Al5 70.96(10) . 2_665 ?
Al3 Al6 Al5 131.69(12) 2_666 2_665 ?
Al4 Al6 Al5 54.74(9) 1_655 2_665 ?

loop_
_geom_bond_atom_site_label_1
_geom_bond_atom_site_label_2
_geom_bond_distance
_geom_bond_site_symmetry_2
_geom_bond_publ_flag
Fe1 Al6 2.450(3) . ?
Fe1 Al2 2.482(3) . ?
Fe1 Al2 2.493(3) 2_556 ?
Fe1 Al4 2.502(3) . ?
Fe1 Al3 2.512(3) 2_656 ?
Fe1 Al1 2.528(3) . ?
Fe1 Al3 2.540(3) 1_455 ?
Fe1 Fe4A 2.6101(19) . ?
Fe1 Al4B 2.6101(19) . ?
Fe1 Fe4A 2.6454(19) 2_566 ?
Fe1 Al3 2.661(3) . ?
Fe1 Fe1 2.751(2) 2_556 ?
Fe2 Al6 2.433(3) 2_666 ?
Fe2 Al4 2.520(3) 2_566 ?
Fe2 Al2 2.525(3) . ?
Fe2 Al1 2.533(3) 2_656 ?
Fe2 Al4 2.535(3) 1_556 ?
Fe2 Al5 2.539(3) 2_566 ?
Fe2 Al5 2.554(3) 2_666 ?
Fe2 Al5 2.620(3) 1_556 ?
Fe2 Fe4A 2.665(2) . ?
Fe2 Al4B 2.665(2) . ?
Fe2 Fe3 2.7042(13) 1_556 ?
Fe3 Al4 2.456(3) . ?
Fe3 Al4 2.456(3) 2 ?
Fe3 Al1 2.498(3) 2_655 ?
Fe3 Al1 2.498(3) 1_455 ?
Fe3 Al5 2.542(3) 2_565 ?
Fe3 Al5 2.542(3) 1_545 ?
Fe3 Al2 2.577(3) 1_554 ?
Fe3 Al2 2.577(3) 2_556 ?
Fe4A Fe4A 2.514(3) 2_566 ?
Fe4A Al4 2.523(3) 2_566 ?
Fe4A Al6 2.523(3) . ?
Fe4A Al2 2.565(3) . ?
Fe4A Al6 2.578(3) 2_666 ?
Fe4A Al3 2.597(3) . ?
Fe4A Al3 2.639(3) 2_666 ?
Fe4A Al6 2.731(3) 2_566 ?
Al4B Al4 2.523(3) 2_566 ?
Al4B Al6 2.523(3) . ?
Al4B Al2 2.565(3) . ?
Al4B Al6 2.578(3) 2_666 ?
Al4B Al3 2.597(3) . ?
Al4B Al3 2.639(3) 2_666 ?
Al4B Al6 2.731(3) 2_566 ?
Al1 Al2 2.742(4) 2_556 ?
Al1 Al4 2.756(4) . ?
Al1 Al5 2.773(4) 2_665 ?
Al1 Al2 2.790(4) 2_656 ?
Al1 Al1 2.868(6) 2_655 ?
Al1 Al5 2.875(4) 1_545 ?
Al1 Al3 2.887(4) 2_656 ?
Al2 Al5 2.746(4) 2_566 ?
Al2 Al4 2.814(4) 2_556 ?
Al2 Al3 2.828(4) . ?
Al2 Al3 2.927(4) 2_656 ?
Al3 Al3 2.773(6) 2_656 ?
Al3 Al6 2.795(4) . ?
Al3 Al6 2.862(4) 2_666 ?
Al4 Al5 2.666(4) 2_565 ?
Al4 Al6 2.800(4) . ?
Al4 Al6 2.872(4) 1_455 ?
Al4 Al5 2.975(4) . ?
Al5 Al5 2.600(5) 2_665 ?
Al5 Al6 2.790(4) . ?
Al5 Al6 2.925(4) 2_665 ?

loop_
_publcif_info_cif.paper_type
EX

loop_
_publcif_info_datablock.id
_publcif_info_datablock.publ_exptl
_publcif_info_datablock.publ_geom
_publcif_info_datablock.structure
{60555ba9-acce-4048-b7e6-86ad8acf89ab} y y y

loop_
_publcif_info_exptl_table_extra_item
sin_theta_over_lambda_max

loop_
_publcif_info_exptl_table_header_item
?

loop_
_publcif_info_tables.block_id
_publcif_info_tables.reference_item
{60555ba9-acce-4048-b7e6-86ad8acf89ab} '_publcif_info_datablock.publ_exptl'
